data_7062681
loop_
_publ_author_name
'Mishra, Abhishek'
'Chaudhary, Simran'
'Kamboj, Nisha'
'Lama, Prem'
'Majumder, Moumita'
'Metre, Ramesh K.'

_publ_section_title
;
 Stabilization of unusual discrete diorganotin carboxylates using the
 intramolecular coordination approach: synthesis, structure, TD-DFT, and
 Hirshfeld surface analyses
;
_journal_issue 36
_journal_name_full 'New Journal of Chemistry'
_journal_page_first 17129
_journal_page_last 17141
_journal_paper_doi 10.1039/D3NJ02228E
_journal_volume 47
_journal_year 2023
_chemical_formula_sum 'C80 H58 Cl12 N10 O10 Sn2'
_chemical_formula_weight 1982.14
_space_group_crystal_system triclinic
_space_group_IT_number 2
_space_group_name_Hall '-P 1'
_space_group_name_H-M_alt 'P -1'
_atom_sites_solution_hydrogens geom
_atom_sites_solution_primary direct
_atom_sites_solution_secondary difmap
_audit_creation_method SHELXL-2018/3
_audit_update_record
;
2023-05-04 deposited with the CCDC.	2023-08-17 downloaded from the CCDC.
;
_cell_angle_alpha 105.191(3)
_cell_angle_beta 94.932(3)
_cell_angle_gamma 113.326(3)
_cell_formula_units_Z 1
_cell_length_a 13.1022(13)
_cell_length_b 13.2926(14)
_cell_length_c 13.3483(13)
_cell_measurement_reflns_used 9966
_cell_measurement_temperature 100(2)
_cell_measurement_theta_max 27.90
_cell_measurement_theta_min 2.89
_cell_volume 2012.4(4)
_computing_cell_refinement 'Bruker SAINT'
_computing_data_collection 'Bruker APEX3'
_computing_data_reduction 'Bruker SAINT'
_computing_structure_refinement 'SHELXL-2018/3 (Sheldrick, 2018)'
_computing_structure_solution 'SHELXT 2014/5 (Sheldrick, 2014)'
_diffrn_ambient_temperature 100(2)
_diffrn_measured_fraction_theta_full 0.998
_diffrn_measured_fraction_theta_max 0.998
_diffrn_measurement_device_type 'Bruker APEX-III detector'
_diffrn_measurement_method '\f and \w scans'
_diffrn_radiation_type MoK\a
_diffrn_radiation_wavelength 0.71073
_diffrn_reflns_av_R_equivalents 0.0405
_diffrn_reflns_av_unetI/netI 0.0415
_diffrn_reflns_Laue_measured_fraction_full 0.998
_diffrn_reflns_Laue_measured_fraction_max 0.998
_diffrn_reflns_limit_h_max 15
_diffrn_reflns_limit_h_min -15
_diffrn_reflns_limit_k_max 15
_diffrn_reflns_limit_k_min -15
_diffrn_reflns_limit_l_max 15
_diffrn_reflns_limit_l_min -15
_diffrn_reflns_number 24215
_diffrn_reflns_point_group_measured_fraction_full 0.998
_diffrn_reflns_point_group_measured_fraction_max 0.998
_diffrn_reflns_theta_full 25.000
_diffrn_reflns_theta_max 25.000
_diffrn_reflns_theta_min 2.753
_exptl_absorpt_coefficient_mu 1.085
_exptl_absorpt_correction_type multi-scan
_exptl_absorpt_process_details SADABS
_exptl_crystal_colour colorless
_exptl_crystal_density_diffrn 1.636
_exptl_crystal_description block
_exptl_crystal_F_000 992
_exptl_crystal_size_max 0.293
_exptl_crystal_size_mid 0.245
_exptl_crystal_size_min 0.211
_exptl_transmission_factor_max 0.7456
_exptl_transmission_factor_min 0.6497
_refine_diff_density_max 1.048
_refine_diff_density_min -0.708
_refine_diff_density_rms 0.078
_refine_ls_extinction_method none
_refine_ls_goodness_of_fit_ref 1.085
_refine_ls_hydrogen_treatment constr
_refine_ls_matrix_type full
_refine_ls_number_parameters 527
_refine_ls_number_reflns 7077
_refine_ls_number_restraints 0
_refine_ls_restrained_S_all 1.085
_refine_ls_R_factor_all 0.0392
_refine_ls_R_factor_gt 0.0323
_refine_ls_shift/su_max 0.002
_refine_ls_shift/su_mean 0.000
_refine_ls_structure_factor_coef Fsqd
_refine_ls_weighting_details 'w=1/[\s^2^(Fo^2^)+(0.0168P)^2^+3.1626P] where P=(Fo^2^+2Fc^2^)/3'
_refine_ls_weighting_scheme calc
_refine_ls_wR_factor_gt 0.0701
_refine_ls_wR_factor_ref 0.0747
_reflns_Friedel_coverage 0.000
_reflns_number_gt 6286
_reflns_number_total 7077
_reflns_threshold_expression 'I > 2\s(I)'
_cod_data_source_file d3nj02228e2.cif
_cod_data_source_block 5
_cod_depositor_comments 'Adding full bibliography for 7062679--7062683.cif.'
_cod_database_code 7062681
_shelx_shelxl_version_number 2018/3
_shelx_space_group_comment
;
The symmetry employed for this shelxl refinement is uniquely defined
by the following loop, which should always be used as a source of
symmetry information in preference to the above space-group names.
They are only intended as comments.
;
_shelx_estimated_absorpt_t_min 0.742
_shelx_estimated_absorpt_t_max 0.803

loop_
_space_group_symop_operation_xyz
'x, y, z'
'-x, -y, -z'

loop_
_atom_site_label
_atom_site_type_symbol
_atom_site_fract_x
_atom_site_fract_y
_atom_site_fract_z
_atom_site_U_iso_or_equiv
_atom_site_adp_type
_atom_site_occupancy
_atom_site_site_symmetry_order
_atom_site_calc_flag
_atom_site_refinement_flags_posn
_atom_site_refinement_flags_adp
_atom_site_refinement_flags_occupancy
_atom_site_disorder_assembly
_atom_site_disorder_group
Sn1 Sn 0.46853(2) 0.87590(2) 0.89451(2) 0.01597(7) Uani 1 1 d . . . . .
Cl1 Cl 0.10918(8) 0.29737(8) 0.86508(7) 0.0347(2) Uani 1 1 d . . . . .
Cl2 Cl -0.00055(9) 0.37655(8) 1.02518(7) 0.0367(2) Uani 1 1 d . . . . .
Cl3 Cl -0.12658(8) 0.25307(9) 0.80874(8) 0.0406(2) Uani 1 1 d . . . . .
O1 O 0.29240(17) 0.77703(18) 0.79980(16) 0.0204(5) Uani 1 1 d . . . . .
O2 O 0.1947(2) 0.8738(2) 0.8687(2) 0.0514(9) Uani 1 1 d . . . . .
O3 O 0.1626(2) 0.75888(19) 0.56960(18) 0.0281(5) Uani 1 1 d . . . . .
O4 O 0.0785(2) 0.4856(2) 0.73158(19) 0.0341(6) Uani 1 1 d . . . . .
O5 O 0.40311(17) 0.98326(18) 0.97604(16) 0.0181(5) Uani 1 1 d . . . . .
H5 H 0.326651 0.971963 0.958701 0.022 Uiso 1 1 calc R U . . .
N1 N 0.1126(2) 0.6177(2) 0.6454(2) 0.0185(6) Uani 1 1 d . . . . .
N2 N 0.6277(2) 0.7548(2) 0.9762(2) 0.0211(6) Uani 1 1 d . . . . .
N3 N 0.6468(2) 0.8243(2) 0.92370(19) 0.0175(6) Uani 1 1 d . . . . .
N4 N 0.5091(2) 0.7541(2) 0.6538(2) 0.0240(6) Uani 1 1 d . . . . .
N5 N 0.4714(2) 0.7120(2) 0.7242(2) 0.0187(6) Uani 1 1 d . . . . .
C1 C 0.2031(3) 0.7922(3) 0.8070(3) 0.0243(7) Uani 1 1 d . . . . .
C2 C 0.0935(3) 0.6959(3) 0.7327(3) 0.0242(7) Uani 1 1 d . . . . .
H2A H 0.047273 0.650613 0.774201 0.029 Uiso 1 1 calc R U . . .
H2B H 0.049361 0.730984 0.703051 0.029 Uiso 1 1 calc R U . . .
C3 C 0.1516(3) 0.6627(3) 0.5654(2) 0.0208(7) Uani 1 1 d . . . . .
C4 C 0.1753(3) 0.5876(3) 0.4777(2) 0.0206(7) Uani 1 1 d . . . . .
C5 C 0.2071(3) 0.6242(3) 0.3929(3) 0.0283(8) Uani 1 1 d . . . . .
H5A H 0.214768 0.698172 0.392287 0.034 Uiso 1 1 calc R U . . .
C6 C 0.2280(3) 0.5533(3) 0.3081(3) 0.0364(9) Uani 1 1 d . . . . .
H6 H 0.248461 0.578515 0.249338 0.044 Uiso 1 1 calc R U . . .
C7 C 0.2193(3) 0.4474(3) 0.3091(3) 0.0348(9) Uani 1 1 d . . . . .
H7 H 0.235735 0.400842 0.251680 0.042 Uiso 1 1 calc R U . . .
C8 C 0.1862(3) 0.4065(3) 0.3939(3) 0.0274(8) Uani 1 1 d . . . . .
C9 C 0.1735(3) 0.2966(3) 0.3974(3) 0.0373(9) Uani 1 1 d . . . . .
H9 H 0.191219 0.248564 0.342363 0.045 Uiso 1 1 calc R U . . .
C10 C 0.1362(3) 0.2591(3) 0.4788(3) 0.0401(10) Uani 1 1 d . . . . .
H10 H 0.126582 0.184429 0.478850 0.048 Uiso 1 1 calc R U . . .
C11 C 0.1115(3) 0.3288(3) 0.5627(3) 0.0343(9) Uani 1 1 d . . . . .
H11 H 0.084490 0.300967 0.618543 0.041 Uiso 1 1 calc R U . . .
C12 C 0.1268(3) 0.4377(3) 0.5636(3) 0.0243(7) Uani 1 1 d . . . . .
C13 C 0.1629(3) 0.4781(3) 0.4795(2) 0.0207(7) Uani 1 1 d . . . . .
C14 C 0.1037(3) 0.5124(3) 0.6537(3) 0.0232(7) Uani 1 1 d . . . . .
C15 C 0.4346(3) 0.7485(3) 0.9702(2) 0.0172(6) Uani 1 1 d . . . . .
C16 C 0.3287(3) 0.6969(3) 0.9945(2) 0.0210(7) Uani 1 1 d . . . . .
H16 H 0.270931 0.719035 0.976097 0.025 Uiso 1 1 calc R U . . .
C17 C 0.3059(3) 0.6140(3) 1.0450(3) 0.0265(8) Uani 1 1 d . . . . .
H17 H 0.232650 0.579104 1.059693 0.032 Uiso 1 1 calc R U . . .
C18 C 0.3895(3) 0.5818(3) 1.0741(3) 0.0296(8) Uani 1 1 d . . . . .
H18 H 0.374168 0.525294 1.109060 0.036 Uiso 1 1 calc R U . . .
C19 C 0.4958(3) 0.6330(3) 1.0514(3) 0.0280(8) Uani 1 1 d . . . . .
H19 H 0.554214 0.612598 1.072111 0.034 Uiso 1 1 calc R U . . .
C20 C 0.5170(3) 0.7137(3) 0.9989(2) 0.0202(7) Uani 1 1 d . . . . .
C21 C 0.7583(3) 0.8616(3) 0.9002(2) 0.0174(6) Uani 1 1 d . . . . .
C22 C 0.8320(3) 0.8141(3) 0.9219(2) 0.0222(7) Uani 1 1 d . . . . .
H22 H 0.809358 0.754184 0.953041 0.027 Uiso 1 1 calc R U . . .
C23 C 0.9383(3) 0.8550(3) 0.8975(2) 0.0228(7) Uani 1 1 d . . . . .
H23 H 0.989251 0.823793 0.913045 0.027 Uiso 1 1 calc R U . . .
C24 C 0.9709(3) 0.9410(3) 0.8509(3) 0.0248(7) Uani 1 1 d . . . . .
H24 H 1.044046 0.968417 0.834288 0.030 Uiso 1 1 calc R U . . .
C25 C 0.8974(3) 0.9872(3) 0.8283(3) 0.0264(8) Uani 1 1 d . . . . .
H25 H 0.919773 1.045798 0.795647 0.032 Uiso 1 1 calc R U . . .
C26 C 0.7912(3) 0.9481(3) 0.8534(3) 0.0237(7) Uani 1 1 d . . . . .
H26 H 0.740932 0.980382 0.838661 0.028 Uiso 1 1 calc R U . . .
C27 C 0.5247(3) 0.9423(3) 0.7710(2) 0.0184(7) Uani 1 1 d . . . . .
C28 C 0.5522(3) 1.0574(3) 0.7820(3) 0.0247(7) Uani 1 1 d . . . . .
H28 H 0.545519 1.105712 0.845081 0.030 Uiso 1 1 calc R U . . .
C29 C 0.5895(3) 1.1033(3) 0.7022(3) 0.0270(8) Uani 1 1 d . . . . .
H29 H 0.607669 1.182262 0.711230 0.032 Uiso 1 1 calc R U . . .
C30 C 0.6002(3) 1.0349(3) 0.6100(3) 0.0304(8) Uani 1 1 d . . . . .
H30 H 0.626583 1.066669 0.556110 0.036 Uiso 1 1 calc R U . . .
C31 C 0.5718(3) 0.9190(3) 0.5968(3) 0.0296(8) Uani 1 1 d . . . . .
H31 H 0.578277 0.870942 0.533435 0.036 Uiso 1 1 calc R U . . .
C32 C 0.5340(3) 0.8737(3) 0.6769(3) 0.0225(7) Uani 1 1 d . . . . .
C33 C 0.4526(3) 0.5936(3) 0.7029(2) 0.0208(7) Uani 1 1 d . . . . .
C34 C 0.5115(3) 0.5465(3) 0.6390(3) 0.0263(8) Uani 1 1 d . . . . .
H34 H 0.565881 0.592351 0.607234 0.032 Uiso 1 1 calc R U . . .
C35 C 0.4899(3) 0.4320(3) 0.6223(3) 0.0302(8) Uani 1 1 d . . . . .
H35 H 0.529406 0.399156 0.578154 0.036 Uiso 1 1 calc R U . . .
C36 C 0.4119(3) 0.3650(3) 0.6686(3) 0.0287(8) Uani 1 1 d . . . . .
H36 H 0.397939 0.286574 0.656829 0.034 Uiso 1 1 calc R U . . .
C37 C 0.3541(3) 0.4131(3) 0.7326(3) 0.0290(8) Uani 1 1 d . . . . .
H37 H 0.300074 0.367169 0.764554 0.035 Uiso 1 1 calc R U . . .
C38 C 0.3743(3) 0.5272(3) 0.7503(2) 0.0235(7) Uani 1 1 d . . . . .
H38 H 0.334809 0.559896 0.794646 0.028 Uiso 1 1 calc R U . . .
C39 C 0.0079(3) 0.3508(3) 0.8897(3) 0.0283(8) Uani 1 1 d . . . . .
H39 H 0.032376 0.425603 0.874314 0.034 Uiso 1 1 calc R U . . .
C40 C 0.1753(3) 0.9927(3) 0.6171(3) 0.0382(9) Uani 1 1 d . . . . .
H40 H 0.131898 0.919374 0.632328 0.046 Uiso 1 1 calc R U . A 1
Cl4A Cl 0.32050(9) 1.03691(9) 0.65949(9) 0.0316(3) Uani 0.810(2) 1 d . . P B 1
Cl5A Cl 0.13251(11) 1.09639(10) 0.68074(10) 0.0350(3) Uani 0.810(2) 1 d . . P B 1
Cl6A Cl 0.14459(10) 0.96530(10) 0.47545(9) 0.0355(3) Uani 0.810(2) 1 d . . P B 1
Cl4B Cl 0.2677(7) 1.1087(7) 0.7817(6) 0.074(2) Uiso 0.190(2) 1 d . . P B 2
Cl5B Cl 0.0620(7) 1.0431(7) 0.6389(6) 0.0602(19) Uiso 0.190(2) 1 d . . P B 2
Cl6B Cl 0.2434(8) 1.0258(9) 0.5474(8) 0.100(3) Uiso 0.190(2) 1 d . . P B 2

loop_
_atom_site_aniso_label
_atom_site_aniso_U_11
_atom_site_aniso_U_22
_atom_site_aniso_U_33
_atom_site_aniso_U_23
_atom_site_aniso_U_13
_atom_site_aniso_U_12
Sn1 0.01618(11) 0.01782(12) 0.01548(12) 0.00262(8) 0.00187(8) 0.01098(9)
Cl1 0.0359(5) 0.0443(5) 0.0379(5) 0.0190(4) 0.0175(4) 0.0257(5)
Cl2 0.0543(6) 0.0373(5) 0.0317(5) 0.0190(4) 0.0229(4) 0.0252(5)
Cl3 0.0385(5) 0.0389(5) 0.0485(6) 0.0144(5) 0.0013(4) 0.0222(5)
O1 0.0174(11) 0.0217(12) 0.0197(12) 0.0001(9) 0.0007(9) 0.0110(10)
O2 0.0240(14) 0.0525(18) 0.0553(19) -0.0250(15) -0.0076(13) 0.0244(14)
O3 0.0353(14) 0.0190(12) 0.0302(14) 0.0082(10) 0.0019(11) 0.0129(11)
O4 0.0332(14) 0.0364(15) 0.0310(14) 0.0198(12) 0.0070(11) 0.0079(12)
O5 0.0156(11) 0.0216(11) 0.0180(11) 0.0008(9) 0.0009(8) 0.0130(10)
N1 0.0149(13) 0.0189(14) 0.0179(14) 0.0044(11) 0.0008(10) 0.0051(11)
N2 0.0192(14) 0.0235(15) 0.0256(15) 0.0094(12) 0.0051(11) 0.0132(12)
N3 0.0182(13) 0.0156(13) 0.0175(14) 0.0015(11) 0.0011(10) 0.0091(11)
N4 0.0299(16) 0.0247(15) 0.0192(15) 0.0051(12) 0.0058(12) 0.0149(13)
N5 0.0134(13) 0.0225(14) 0.0179(14) 0.0024(11) -0.0006(10) 0.0087(12)
C1 0.0205(17) 0.0307(19) 0.0215(18) 0.0023(15) 0.0025(13) 0.0150(15)
C2 0.0168(16) 0.0276(18) 0.0252(18) 0.0058(15) 0.0042(13) 0.0084(15)
C3 0.0175(16) 0.0204(17) 0.0208(17) 0.0059(14) -0.0021(13) 0.0065(14)
C4 0.0168(16) 0.0216(17) 0.0192(17) 0.0050(14) -0.0023(12) 0.0064(14)
C5 0.0296(19) 0.0269(19) 0.0236(18) 0.0100(15) 0.0033(14) 0.0068(16)
C6 0.039(2) 0.043(2) 0.024(2) 0.0094(17) 0.0094(16) 0.0142(19)
C7 0.028(2) 0.042(2) 0.025(2) -0.0015(17) 0.0006(15) 0.0159(18)
C8 0.0203(17) 0.0258(18) 0.0291(19) 0.0001(15) -0.0062(14) 0.0111(15)
C9 0.035(2) 0.028(2) 0.038(2) -0.0067(17) -0.0117(17) 0.0177(18)
C10 0.049(2) 0.0172(18) 0.046(2) 0.0026(17) -0.0148(19) 0.0158(18)
C11 0.037(2) 0.0198(18) 0.037(2) 0.0099(16) -0.0100(17) 0.0069(17)
C12 0.0193(17) 0.0188(17) 0.0273(18) 0.0049(14) -0.0075(13) 0.0049(14)
C13 0.0149(15) 0.0188(16) 0.0228(17) 0.0030(14) -0.0051(12) 0.0061(14)
C14 0.0147(16) 0.0227(17) 0.0253(18) 0.0084(15) -0.0022(13) 0.0022(14)
C15 0.0194(16) 0.0159(15) 0.0133(15) -0.0018(12) 0.0008(12) 0.0093(13)
C16 0.0205(16) 0.0229(17) 0.0180(16) 0.0011(13) 0.0032(13) 0.0115(14)
C17 0.0255(18) 0.0255(18) 0.0263(19) 0.0062(15) 0.0092(14) 0.0094(16)
C18 0.035(2) 0.0265(19) 0.033(2) 0.0161(16) 0.0136(16) 0.0145(17)
C19 0.033(2) 0.0287(19) 0.034(2) 0.0155(16) 0.0110(16) 0.0208(17)
C20 0.0204(16) 0.0192(16) 0.0212(17) 0.0025(13) 0.0025(13) 0.0116(14)
C21 0.0176(16) 0.0179(16) 0.0156(16) 0.0001(13) 0.0012(12) 0.0105(14)
C22 0.0247(17) 0.0247(17) 0.0209(17) 0.0057(14) 0.0035(13) 0.0156(15)
C23 0.0210(17) 0.0301(18) 0.0225(17) 0.0046(14) 0.0026(13) 0.0192(15)
C24 0.0210(17) 0.0266(18) 0.0241(18) 0.0020(15) 0.0048(14) 0.0117(15)
C25 0.0240(18) 0.0220(18) 0.032(2) 0.0093(15) 0.0048(15) 0.0090(15)
C26 0.0218(17) 0.0228(17) 0.0296(19) 0.0075(15) 0.0041(14) 0.0137(15)
C27 0.0187(16) 0.0220(17) 0.0160(16) 0.0056(13) 0.0013(12) 0.0111(14)
C28 0.0288(18) 0.0269(18) 0.0193(17) 0.0035(14) 0.0021(14) 0.0161(16)
C29 0.033(2) 0.0253(18) 0.0264(19) 0.0099(15) 0.0049(15) 0.0156(16)
C30 0.037(2) 0.031(2) 0.0261(19) 0.0133(16) 0.0095(16) 0.0148(17)
C31 0.040(2) 0.030(2) 0.0203(18) 0.0063(15) 0.0093(15) 0.0172(17)
C32 0.0261(18) 0.0232(17) 0.0205(17) 0.0049(14) 0.0033(13) 0.0148(15)
C33 0.0170(16) 0.0209(16) 0.0184(17) -0.0013(13) -0.0033(12) 0.0085(14)
C34 0.0264(18) 0.0283(19) 0.0290(19) 0.0104(15) 0.0103(15) 0.0151(16)
C35 0.032(2) 0.0280(19) 0.034(2) 0.0054(16) 0.0103(16) 0.0192(17)
C36 0.0298(19) 0.0215(18) 0.030(2) 0.0031(15) -0.0023(15) 0.0113(16)
C37 0.0259(18) 0.0241(18) 0.0270(19) 0.0044(15) 0.0033(15) 0.0038(16)
C38 0.0202(17) 0.0265(18) 0.0202(17) 0.0009(14) 0.0050(13) 0.0107(15)
C39 0.038(2) 0.0305(19) 0.0273(19) 0.0131(16) 0.0134(16) 0.0218(17)
C40 0.033(2) 0.031(2) 0.063(3) 0.024(2) 0.0177(19) 0.0185(18)
Cl4A 0.0255(6) 0.0301(6) 0.0384(7) 0.0084(5) 0.0031(4) 0.0138(5)
Cl5A 0.0407(7) 0.0288(6) 0.0485(7) 0.0162(6) 0.0235(6) 0.0227(6)
Cl6A 0.0406(7) 0.0358(6) 0.0320(6) 0.0096(5) 0.0043(5) 0.0202(6)

loop_
_atom_type_symbol
_atom_type_description
_atom_type_scat_dispersion_real
_atom_type_scat_dispersion_imag
_atom_type_scat_source
C C 0.0033 0.0016 'International Tables Vol C Tables 4.2.6.8 and 6.1.1.4'
H H 0.0000 0.0000 'International Tables Vol C Tables 4.2.6.8 and 6.1.1.4'
Cl Cl 0.1484 0.1585 'International Tables Vol C Tables 4.2.6.8 and 6.1.1.4'
N N 0.0061 0.0033 'International Tables Vol C Tables 4.2.6.8 and 6.1.1.4'
O O 0.0106 0.0060 'International Tables Vol C Tables 4.2.6.8 and 6.1.1.4'
Sn Sn -0.6537 1.4246 'International Tables Vol C Tables 4.2.6.8 and 6.1.1.4'

loop_
_geom_angle_atom_site_label_1
_geom_angle_atom_site_label_2
_geom_angle_atom_site_label_3
_geom_angle
_geom_angle_site_symmetry_1
_geom_angle_site_symmetry_3
_geom_angle_publ_flag
O5 Sn1 C15 103.78(10) . . ?
O5 Sn1 C27 104.63(10) . . ?
C15 Sn1 C27 151.33(11) . . ?
O5 Sn1 O5 69.11(9) . 2_677 ?
C15 Sn1 O5 96.62(10) . 2_677 ?
C27 Sn1 O5 96.96(10) . 2_677 ?
O5 Sn1 O1 83.02(8) . . ?
C15 Sn1 O1 88.35(10) . . ?
C27 Sn1 O1 91.32(10) . . ?
O5 Sn1 O1 152.09(7) 2_677 . ?
C1 O1 Sn1 132.1(2) . . ?
Sn1 O5 Sn1 110.89(9) . 2_677 ?
Sn1 O5 H5 124.6 . . ?
Sn1 O5 H5 124.6 2_677 . ?
C14 N1 C3 125.5(3) . . ?
C14 N1 C2 118.7(3) . . ?
C3 N1 C2 115.3(3) . . ?
N3 N2 C20 115.2(3) . . ?
N2 N3 C21 113.5(2) . . ?
N5 N4 C32 114.2(3) . . ?
N4 N5 C33 113.8(3) . . ?
O2 C1 O1 127.5(3) . . ?
O2 C1 C2 116.6(3) . . ?
O1 C1 C2 115.9(3) . . ?
N1 C2 C1 113.4(3) . . ?
N1 C2 H2A 108.9 . . ?
C1 C2 H2A 108.9 . . ?
N1 C2 H2B 108.9 . . ?
C1 C2 H2B 108.9 . . ?
H2A C2 H2B 107.7 . . ?
O3 C3 N1 119.9(3) . . ?
O3 C3 C4 123.2(3) . . ?
N1 C3 C4 116.8(3) . . ?
C5 C4 C13 120.5(3) . . ?
C5 C4 C3 119.5(3) . . ?
C13 C4 C3 119.9(3) . . ?
C4 C5 C6 120.3(3) . . ?
C4 C5 H5A 119.8 . . ?
C6 C5 H5A 119.8 . . ?
C7 C6 C5 120.4(3) . . ?
C7 C6 H6 119.8 . . ?
C5 C6 H6 119.8 . . ?
C6 C7 C8 121.0(3) . . ?
C6 C7 H7 119.5 . . ?
C8 C7 H7 119.5 . . ?
C7 C8 C9 123.1(3) . . ?
C7 C8 C13 118.6(3) . . ?
C9 C8 C13 118.3(3) . . ?
C10 C9 C8 120.7(3) . . ?
C10 C9 H9 119.7 . . ?
C8 C9 H9 119.7 . . ?
C9 C10 C11 121.2(3) . . ?
C9 C10 H10 119.4 . . ?
C11 C10 H10 119.4 . . ?
C12 C11 C10 119.6(4) . . ?
C12 C11 H11 120.2 . . ?
C10 C11 H11 120.2 . . ?
C11 C12 C13 120.6(3) . . ?
C11 C12 C14 119.5(3) . . ?
C13 C12 C14 119.8(3) . . ?
C4 C13 C12 121.3(3) . . ?
C4 C13 C8 119.2(3) . . ?
C12 C13 C8 119.5(3) . . ?
O4 C14 N1 120.5(3) . . ?
O4 C14 C12 123.2(3) . . ?
N1 C14 C12 116.4(3) . . ?
C16 C15 C20 117.4(3) . . ?
C16 C15 Sn1 120.9(2) . . ?
C20 C15 Sn1 121.7(2) . . ?
C17 C16 C15 121.4(3) . . ?
C17 C16 H16 119.3 . . ?
C15 C16 H16 119.3 . . ?
C18 C17 C16 120.3(3) . . ?
C18 C17 H17 119.9 . . ?
C16 C17 H17 119.9 . . ?
C17 C18 C19 119.2(3) . . ?
C17 C18 H18 120.4 . . ?
C19 C18 H18 120.4 . . ?
C20 C19 C18 120.2(3) . . ?
C20 C19 H19 119.9 . . ?
C18 C19 H19 119.9 . . ?
C19 C20 C15 121.6(3) . . ?
C19 C20 N2 114.2(3) . . ?
C15 C20 N2 124.2(3) . . ?
C26 C21 C22 120.1(3) . . ?
C26 C21 N3 117.2(3) . . ?
C22 C21 N3 122.7(3) . . ?
C23 C22 C21 119.3(3) . . ?
C23 C22 H22 120.3 . . ?
C21 C22 H22 120.3 . . ?
C24 C23 C22 120.5(3) . . ?
C24 C23 H23 119.7 . . ?
C22 C23 H23 119.7 . . ?
C23 C24 C25 120.1(3) . . ?
C23 C24 H24 119.9 . . ?
C25 C24 H24 119.9 . . ?
C24 C25 C26 120.0(3) . . ?
C24 C25 H25 120.0 . . ?
C26 C25 H25 120.0 . . ?
C25 C26 C21 119.9(3) . . ?
C25 C26 H26 120.1 . . ?
C21 C26 H26 120.1 . . ?
C28 C27 C32 117.9(3) . . ?
C28 C27 Sn1 120.0(2) . . ?
C32 C27 Sn1 122.2(2) . . ?
C27 C28 C29 121.2(3) . . ?
C27 C28 H28 119.4 . . ?
C29 C28 H28 119.4 . . ?
C30 C29 C28 120.4(3) . . ?
C30 C29 H29 119.8 . . ?
C28 C29 H29 119.8 . . ?
C29 C30 C31 119.4(3) . . ?
C29 C30 H30 120.3 . . ?
C31 C30 H30 120.3 . . ?
C30 C31 C32 119.7(3) . . ?
C30 C31 H31 120.1 . . ?
C32 C31 H31 120.1 . . ?
C27 C32 C31 121.4(3) . . ?
C27 C32 N4 124.5(3) . . ?
C31 C32 N4 114.1(3) . . ?
C38 C33 C34 120.4(3) . . ?
C38 C33 N5 117.5(3) . . ?
C34 C33 N5 122.0(3) . . ?
C35 C34 C33 119.1(3) . . ?
C35 C34 H34 120.4 . . ?
C33 C34 H34 120.4 . . ?
C36 C35 C34 121.0(3) . . ?
C36 C35 H35 119.5 . . ?
C34 C35 H35 119.5 . . ?
C35 C36 C37 119.3(3) . . ?
C35 C36 H36 120.3 . . ?
C37 C36 H36 120.3 . . ?
C38 C37 C36 120.7(3) . . ?
C38 C37 H37 119.7 . . ?
C36 C37 H37 119.7 . . ?
C37 C38 C33 119.4(3) . . ?
C37 C38 H38 120.3 . . ?
C33 C38 H38 120.3 . . ?
Cl1 C39 Cl3 111.19(19) . . ?
Cl1 C39 Cl2 109.54(19) . . ?
Cl3 C39 Cl2 109.66(19) . . ?
Cl1 C39 H39 108.8 . . ?
Cl3 C39 H39 108.8 . . ?
Cl2 C39 H39 108.8 . . ?
Cl5A C40 Cl4A 112.0(2) . . ?
Cl5A C40 Cl6A 109.4(2) . . ?
Cl4A C40 Cl6A 108.7(2) . . ?
Cl6B C40 Cl5B 120.0(5) . . ?
Cl6B C40 Cl4B 108.8(5) . . ?
Cl5B C40 Cl4B 87.2(3) . . ?
Cl5A C40 H40 108.9 . . ?
Cl4A C40 H40 108.9 . . ?
Cl6A C40 H40 108.9 . . ?

loop_
_geom_bond_atom_site_label_1
_geom_bond_atom_site_label_2
_geom_bond_distance
_geom_bond_site_symmetry_2
_geom_bond_publ_flag
Sn1 O5 2.0666(19) . ?
Sn1 C15 2.113(3) . ?
Sn1 C27 2.120(3) . ?
Sn1 O5 2.152(2) 2_677 ?
Sn1 O1 2.208(2) . ?
Cl1 C39 1.753(3) . ?
Cl2 C39 1.772(3) . ?
Cl3 C39 1.756(4) . ?
O1 C1 1.271(4) . ?
O2 C1 1.229(4) . ?
O3 C3 1.214(4) . ?
O4 C14 1.215(4) . ?
O5 H5 0.9500 . ?
N1 C14 1.393(4) . ?
N1 C3 1.394(4) . ?
N1 C2 1.457(4) . ?
N2 N3 1.262(4) . ?
N2 C20 1.425(4) . ?
N3 C21 1.436(4) . ?
N4 N5 1.255(4) . ?
N4 C32 1.430(4) . ?
N5 C33 1.437(4) . ?
C1 C2 1.522(4) . ?
C2 H2A 0.9900 . ?
C2 H2B 0.9900 . ?
C3 C4 1.469(4) . ?
C4 C5 1.378(4) . ?
C4 C13 1.406(4) . ?
C5 C6 1.395(5) . ?
C5 H5A 0.9500 . ?
C6 C7 1.369(5) . ?
C6 H6 0.9500 . ?
C7 C8 1.409(5) . ?
C7 H7 0.9500 . ?
C8 C9 1.418(5) . ?
C8 C13 1.422(4) . ?
C9 C10 1.359(6) . ?
C9 H9 0.9500 . ?
C10 C11 1.405(5) . ?
C10 H10 0.9500 . ?
C11 C12 1.378(5) . ?
C11 H11 0.9500 . ?
C12 C13 1.407(5) . ?
C12 C14 1.482(5) . ?
C15 C16 1.394(4) . ?
C15 C20 1.394(4) . ?
C16 C17 1.386(5) . ?
C16 H16 0.9500 . ?
C17 C18 1.385(5) . ?
C17 H17 0.9500 . ?
C18 C19 1.388(5) . ?
C18 H18 0.9500 . ?
C19 C20 1.382(5) . ?
C19 H19 0.9500 . ?
C21 C26 1.388(4) . ?
C21 C22 1.395(4) . ?
C22 C23 1.382(4) . ?
C22 H22 0.9500 . ?
C23 C24 1.381(5) . ?
C23 H23 0.9500 . ?
C24 C25 1.382(5) . ?
C24 H24 0.9500 . ?
C25 C26 1.385(5) . ?
C25 H25 0.9500 . ?
C26 H26 0.9500 . ?
C27 C28 1.389(4) . ?
C27 C32 1.393(4) . ?
C28 C29 1.393(5) . ?
C28 H28 0.9500 . ?
C29 C30 1.379(5) . ?
C29 H29 0.9500 . ?
C30 C31 1.392(5) . ?
C30 H30 0.9500 . ?
C31 C32 1.394(5) . ?
C31 H31 0.9500 . ?
C33 C38 1.385(5) . ?
C33 C34 1.389(4) . ?
C34 C35 1.385(5) . ?
C34 H34 0.9500 . ?
C35 C36 1.377(5) . ?
C35 H35 0.9500 . ?
C36 C37 1.386(5) . ?
C36 H36 0.9500 . ?
C37 C38 1.383(5) . ?
C37 H37 0.9500 . ?
C38 H38 0.9500 . ?
C39 H39 1.0000 . ?
C40 Cl6B 1.379(10) . ?
C40 Cl5A 1.736(4) . ?
C40 Cl4A 1.743(4) . ?
C40 Cl6A 1.806(4) . ?
C40 Cl5B 1.870(8) . ?
C40 Cl4B 2.227(9) . ?
C40 H40 1.0000 . ?

loop_
_geom_torsion_atom_site_label_1
_geom_torsion_atom_site_label_2
_geom_torsion_atom_site_label_3
_geom_torsion_atom_site_label_4
_geom_torsion
_geom_torsion_site_symmetry_1
_geom_torsion_site_symmetry_2
_geom_torsion_site_symmetry_3
_geom_torsion_site_symmetry_4
_geom_torsion_publ_flag
C20 N2 N3 C21 -178.6(2) . . . . ?
C32 N4 N5 C33 -176.8(3) . . . . ?
Sn1 O1 C1 O2 4.4(6) . . . . ?
Sn1 O1 C1 C2 -173.5(2) . . . . ?
C14 N1 C2 C1 99.0(3) . . . . ?
C3 N1 C2 C1 -73.8(4) . . . . ?
O2 C1 C2 N1 165.7(3) . . . . ?
O1 C1 C2 N1 -16.3(4) . . . . ?
C14 N1 C3 O3 -175.4(3) . . . . ?
C2 N1 C3 O3 -3.2(4) . . . . ?
C14 N1 C3 C4 5.9(4) . . . . ?
C2 N1 C3 C4 178.1(3) . . . . ?
O3 C3 C4 C5 -2.8(5) . . . . ?
N1 C3 C4 C5 175.9(3) . . . . ?
O3 C3 C4 C13 178.7(3) . . . . ?
N1 C3 C4 C13 -2.7(4) . . . . ?
C13 C4 C5 C6 -0.4(5) . . . . ?
C3 C4 C5 C6 -178.9(3) . . . . ?
C4 C5 C6 C7 -1.2(5) . . . . ?
C5 C6 C7 C8 1.7(6) . . . . ?
C6 C7 C8 C9 178.5(4) . . . . ?
C6 C7 C8 C13 -0.5(5) . . . . ?
C7 C8 C9 C10 -176.8(3) . . . . ?
C13 C8 C9 C10 2.2(5) . . . . ?
C8 C9 C10 C11 -1.4(6) . . . . ?
C9 C10 C11 C12 -0.9(6) . . . . ?
C10 C11 C12 C13 2.2(5) . . . . ?
C10 C11 C12 C14 -178.4(3) . . . . ?
C5 C4 C13 C12 -177.8(3) . . . . ?
C3 C4 C13 C12 0.8(5) . . . . ?
C5 C4 C13 C8 1.5(5) . . . . ?
C3 C4 C13 C8 180.0(3) . . . . ?
C11 C12 C13 C4 177.9(3) . . . . ?
C14 C12 C13 C4 -1.5(5) . . . . ?
C11 C12 C13 C8 -1.3(5) . . . . ?
C14 C12 C13 C8 179.3(3) . . . . ?
C7 C8 C13 C4 -1.0(5) . . . . ?
C9 C8 C13 C4 179.9(3) . . . . ?
C7 C8 C13 C12 178.2(3) . . . . ?
C9 C8 C13 C12 -0.9(5) . . . . ?
C3 N1 C14 O4 173.3(3) . . . . ?
C2 N1 C14 O4 1.3(4) . . . . ?
C3 N1 C14 C12 -6.6(4) . . . . ?
C2 N1 C14 C12 -178.6(3) . . . . ?
C11 C12 C14 O4 4.9(5) . . . . ?
C13 C12 C14 O4 -175.7(3) . . . . ?
C11 C12 C14 N1 -175.3(3) . . . . ?
C13 C12 C14 N1 4.1(4) . . . . ?
C20 C15 C16 C17 -0.2(4) . . . . ?
Sn1 C15 C16 C17 -179.4(2) . . . . ?
C15 C16 C17 C18 1.0(5) . . . . ?
C16 C17 C18 C19 -0.4(5) . . . . ?
C17 C18 C19 C20 -1.1(5) . . . . ?
C18 C19 C20 C15 2.0(5) . . . . ?
C18 C19 C20 N2 -177.0(3) . . . . ?
C16 C15 C20 C19 -1.3(5) . . . . ?
Sn1 C15 C20 C19 177.9(2) . . . . ?
C16 C15 C20 N2 177.5(3) . . . . ?
Sn1 C15 C20 N2 -3.3(4) . . . . ?
N3 N2 C20 C19 176.7(3) . . . . ?
N3 N2 C20 C15 -2.2(4) . . . . ?
N2 N3 C21 C26 -172.8(3) . . . . ?
N2 N3 C21 C22 7.5(4) . . . . ?
C26 C21 C22 C23 0.8(5) . . . . ?
N3 C21 C22 C23 -179.6(3) . . . . ?
C21 C22 C23 C24 -0.9(5) . . . . ?
C22 C23 C24 C25 0.2(5) . . . . ?
C23 C24 C25 C26 0.6(5) . . . . ?
C24 C25 C26 C21 -0.7(5) . . . . ?
C22 C21 C26 C25 0.0(5) . . . . ?
N3 C21 C26 C25 -179.7(3) . . . . ?
C32 C27 C28 C29 -0.9(5) . . . . ?
Sn1 C27 C28 C29 179.9(2) . . . . ?
C27 C28 C29 C30 -0.2(5) . . . . ?
C28 C29 C30 C31 0.9(5) . . . . ?
C29 C30 C31 C32 -0.5(5) . . . . ?
C28 C27 C32 C31 1.3(5) . . . . ?
Sn1 C27 C32 C31 -179.6(3) . . . . ?
C28 C27 C32 N4 179.8(3) . . . . ?
Sn1 C27 C32 N4 -1.0(4) . . . . ?
C30 C31 C32 C27 -0.6(5) . . . . ?
C30 C31 C32 N4 -179.3(3) . . . . ?
N5 N4 C32 C27 3.6(5) . . . . ?
N5 N4 C32 C31 -177.7(3) . . . . ?
N4 N5 C33 C38 -156.1(3) . . . . ?
N4 N5 C33 C34 25.0(4) . . . . ?
C38 C33 C34 C35 0.8(5) . . . . ?
N5 C33 C34 C35 179.6(3) . . . . ?
C33 C34 C35 C36 -0.5(5) . . . . ?
C34 C35 C36 C37 0.2(5) . . . . ?
C35 C36 C37 C38 -0.2(5) . . . . ?
C36 C37 C38 C33 0.4(5) . . . . ?
C34 C33 C38 C37 -0.7(5) . . . . ?
N5 C33 C38 C37 -179.6(3) . . . . ?
